data_7027881
loop_
_publ_author_name
'Mao, Hongyan'
'Zhang, Changzheng'
'Li, Gang'
'Zhang, Hongyun'
'Hou, Hongwei'
'Li, Linke'
'Wu, Qingan'
'Zhu, Yu'
'Wang, Enbo'

_publ_section_title
;
 New types of the flexible self-assembled metal?organic coordination
 polymers constructed by aliphatic dicarboxylates and rigid bidentate
 nitrogen ligands
;
_journal_issue 22
_journal_name_full 'Dalton Transactions'
_journal_page_first 3918
_journal_page_last 3925
_journal_paper_doi 10.1039/b410235e
_journal_year 2004
_chemical_formula_sum 'C14 H28 Co N2 O12'
_chemical_formula_weight 475.31
_chemical_name_systematic
;
?
;
_space_group_IT_number 2
_symmetry_cell_setting triclinic
_symmetry_space_group_name_Hall '-P 1'
_symmetry_space_group_name_H-M 'P -1'
_atom_sites_solution_hydrogens geom
_atom_sites_solution_primary direct
_atom_sites_solution_secondary difmap
_audit_creation_method SHELXL-97
_cell_angle_alpha 92.41(3)
_cell_angle_beta 108.69(3)
_cell_angle_gamma 79.28(3)
_cell_formula_units_Z 1
_cell_length_a 7.7530(16)
_cell_length_b 9.877(2)
_cell_length_c 7.1772(14)
_cell_measurement_reflns_used 245
_cell_measurement_temperature 291(2)
_cell_measurement_theta_max 25.2
_cell_measurement_theta_min 2
_cell_volume 511.4(2)
_computing_cell_refinement raxis
_computing_data_collection raxis
_computing_data_reduction raxis
_computing_molecular_graphics texsan
_computing_publication_material texsan
_computing_structure_refinement 'SHELXL-97 (Sheldrick, 1997)'
_computing_structure_solution 'SHELXS-97 (Sheldrick, 1990)'
_diffrn_ambient_temperature 291(2)
_diffrn_measured_fraction_theta_full 0.886
_diffrn_measured_fraction_theta_max 0.886
_diffrn_measurement_device_type R-AXIS-IV
_diffrn_measurement_method 'Osillation  frames'
_diffrn_radiation_monochromator graphite
_diffrn_radiation_source 'fine-focus sealed tube'
_diffrn_radiation_type MoK\a
_diffrn_radiation_wavelength 0.71073
_diffrn_reflns_av_R_equivalents 0.0000
_diffrn_reflns_av_sigmaI/netI 0.0298
_diffrn_reflns_limit_h_max 10
_diffrn_reflns_limit_h_min 0
_diffrn_reflns_limit_k_max 12
_diffrn_reflns_limit_k_min -12
_diffrn_reflns_limit_l_max 8
_diffrn_reflns_limit_l_min -9
_diffrn_reflns_number 2028
_diffrn_reflns_theta_full 27.51
_diffrn_reflns_theta_max 27.51
_diffrn_reflns_theta_min 2.10
_exptl_absorpt_coefficient_mu 0.903
_exptl_absorpt_correction_T_max 0.8401
_exptl_absorpt_correction_T_min 0.8192
_exptl_absorpt_correction_type none
_exptl_crystal_colour Orange
_exptl_crystal_density_diffrn 1.543
_exptl_crystal_density_method 'not measured'
_exptl_crystal_description block
_exptl_crystal_F_000 249
_exptl_crystal_size_max 0.23
_exptl_crystal_size_mid 0.20
_exptl_crystal_size_min 0.20
_refine_diff_density_max 0.319
_refine_diff_density_min -0.369
_refine_diff_density_rms 0.058
_refine_ls_extinction_coef 0.030(4)
_refine_ls_extinction_expression Fc^*^=kFc[1+0.001xFc^2^\l^3^/sin(2\q)]^-1/4^
_refine_ls_extinction_method SHELXL
_refine_ls_goodness_of_fit_ref 1.150
_refine_ls_hydrogen_treatment mixed
_refine_ls_matrix_type full
_refine_ls_number_parameters 174
_refine_ls_number_reflns 2028
_refine_ls_number_restraints 0
_refine_ls_restrained_S_all 1.150
_refine_ls_R_factor_all 0.0360
_refine_ls_R_factor_gt 0.0312
_refine_ls_shift/su_max 0.000
_refine_ls_shift/su_mean 0.000
_refine_ls_structure_factor_coef Fsqd
_refine_ls_weighting_details 'calc w=1/[\s^2^(Fo^2^)+(0.0420P)^2^+0.0361P] where P=(Fo^2^+2Fc^2^)/3'
_refine_ls_weighting_scheme calc
_refine_ls_wR_factor_gt 0.0766
_refine_ls_wR_factor_ref 0.0777
_reflns_number_gt 1818
_reflns_number_total 2028
_reflns_threshold_expression >2sigma(I)
_cod_data_source_file b410235esup1.cif
_cod_data_source_block p-1
_cod_depositor_comments
;
The following automatic conversions were performed:

'_symmetry_cell_setting' value 'Triclinic' changed to 'triclinic'
according to /home/saulius/struct/CIF-dictionaries/cif_core.dic
dictionary named 'cif_core.dic' version 2.4.2 from 2011-04-26.

Automatic conversion script
Id: cif_fix_values 1891 2012-01-12 08:04:46Z andrius 
;
_cod_original_cell_volume 511.47(18)
_cod_original_sg_symbol_H-M P-1
_cod_database_code 7027881

loop_
_symmetry_equiv_pos_as_xyz
'x, y, z'
'-x, -y, -z'

loop_
_atom_site_label
_atom_site_type_symbol
_atom_site_fract_x
_atom_site_fract_y
_atom_site_fract_z
_atom_site_U_iso_or_equiv
_atom_site_adp_type
_atom_site_occupancy
_atom_site_symmetry_multiplicity
_atom_site_calc_flag
_atom_site_refinement_flags
Co1 Co 1.0000 0.0000 1.0000 0.02130(15) Uani 1 2 d S
N1 N 1.1896(2) -0.19152(17) 1.0262(2) 0.0247(4) Uani 1 1 d .
O1 O 0.8528(2) -0.08846(19) 1.1576(3) 0.0320(4) Uani 1 1 d .
O2 O 1.1611(2) 0.06031(18) 1.2648(2) 0.0345(4) Uani 1 1 d .
O3 O 1.3927(2) 0.23089(16) 1.3474(3) 0.0468(5) Uani 1 1 d .
O4 O 1.2021(2) 0.41354(16) 1.4000(3) 0.0407(4) Uani 1 1 d .
O5 O 1.0179(3) -0.31240(19) 1.4242(3) 0.0436(4) Uani 1 1 d .
O6 O 0.7489(3) 0.10816(17) 1.4063(3) 0.0363(4) Uani 1 1 d .
C1 C 1.3733(3) -0.1956(2) 1.0783(3) 0.0297(5) Uani 1 1 d .
H1B H 1.4185 -0.1152 1.1225 0.036 Uiso 1 1 calc R
C2 C 1.4972(3) -0.3125(2) 1.0694(3) 0.0287(5) Uani 1 1 d .
H2B H 1.6229 -0.3096 1.1054 0.034 Uiso 1 1 calc R
C3 C 1.4352(3) -0.43561(19) 1.0064(3) 0.0238(4) Uani 1 1 d .
C4 C 1.2456(3) -0.4307(2) 0.9550(3) 0.0322(5) Uani 1 1 d .
H4A H 1.1967 -0.5099 0.9129 0.039 Uiso 1 1 calc R
C5 C 1.1299(3) -0.3090(2) 0.9661(3) 0.0312(5) Uani 1 1 d .
H5A H 1.0034 -0.3087 0.9298 0.037 Uiso 1 1 calc R
C6 C 1.3582(3) 0.3528(2) 1.4020(3) 0.0277(4) Uani 1 1 d .
C7 C 1.5231(3) 0.4253(2) 1.4756(3) 0.0247(4) Uani 1 1 d .
H7B H 1.606(3) 0.374(2) 1.588(3) 0.025(6) Uiso 1 1 d .
H7A H 1.586(3) 0.416(2) 1.376(3) 0.035(6) Uiso 1 1 d .
H6F H 0.652(4) 0.140(3) 1.387(4) 0.051(9) Uiso 1 1 d .
H5F H 1.079(4) -0.385(4) 1.408(5) 0.067(10) Uiso 1 1 d .
H1F H 0.815(4) -0.029(3) 1.221(5) 0.063(10) Uiso 1 1 d .
H5E H 0.946(5) -0.330(3) 1.485(5) 0.068(10) Uiso 1 1 d .
H2F H 1.230(4) 0.116(3) 1.282(5) 0.070(10) Uiso 1 1 d .
H2E H 1.193(4) 0.013(3) 1.361(4) 0.046(9) Uiso 1 1 d .
H6E H 0.819(4) 0.175(3) 1.441(5) 0.074(10) Uiso 1 1 d .
H1E H 0.913(4) -0.155(3) 1.222(4) 0.044(8) Uiso 1 1 d .

loop_
_atom_site_aniso_label
_atom_site_aniso_U_11
_atom_site_aniso_U_22
_atom_site_aniso_U_33
_atom_site_aniso_U_23
_atom_site_aniso_U_13
_atom_site_aniso_U_12
Co1 0.0197(2) 0.0159(2) 0.0264(2) -0.00201(15) 0.00607(15) -0.00115(14)
N1 0.0219(8) 0.0193(8) 0.0312(9) -0.0001(7) 0.0079(7) -0.0001(7)
O1 0.0325(8) 0.0264(9) 0.0392(9) 0.0005(8) 0.0154(7) -0.0032(7)
O2 0.0400(9) 0.0293(9) 0.0298(9) 0.0006(7) -0.0005(7) -0.0157(7)
O3 0.0354(9) 0.0295(9) 0.0775(13) -0.0211(9) 0.0187(8) -0.0137(7)
O4 0.0255(8) 0.0339(9) 0.0655(12) -0.0080(8) 0.0173(8) -0.0088(7)
O5 0.0398(10) 0.0327(10) 0.0636(12) 0.0109(9) 0.0272(9) 0.0020(8)
O6 0.0357(10) 0.0302(9) 0.0424(10) -0.0002(7) 0.0150(8) 0.0005(8)
C1 0.0258(10) 0.0198(10) 0.0419(13) -0.0029(9) 0.0094(9) -0.0029(8)
C2 0.0214(10) 0.0227(10) 0.0412(12) -0.0022(9) 0.0094(8) -0.0034(8)
C3 0.0255(10) 0.0217(10) 0.0220(10) 0.0012(8) 0.0077(8) 0.0015(9)
C4 0.0274(10) 0.0221(10) 0.0426(13) -0.0056(9) 0.0073(9) -0.0020(9)
C5 0.0228(10) 0.0239(11) 0.0443(13) -0.0051(9) 0.0088(9) -0.0022(8)
C6 0.0263(10) 0.0263(11) 0.0338(11) -0.0028(9) 0.0108(8) -0.0116(9)
C7 0.0236(10) 0.0241(11) 0.0277(11) -0.0024(9) 0.0092(8) -0.0060(8)

loop_
_atom_type_symbol
_atom_type_description
_atom_type_scat_dispersion_real
_atom_type_scat_dispersion_imag
_atom_type_scat_source
C C 0.0033 0.0016 'International Tables Vol C Tables 4.2.6.8 and 6.1.1.4'
H H 0.0000 0.0000 'International Tables Vol C Tables 4.2.6.8 and 6.1.1.4'
N N 0.0061 0.0033 'International Tables Vol C Tables 4.2.6.8 and 6.1.1.4'
O O 0.0106 0.0060 'International Tables Vol C Tables 4.2.6.8 and 6.1.1.4'
Co Co 0.3494 0.9721 'International Tables Vol C Tables 4.2.6.8 and 6.1.1.4'

loop_
_geom_angle_atom_site_label_1
_geom_angle_atom_site_label_2
_geom_angle_atom_site_label_3
_geom_angle
_geom_angle_site_symmetry_1
_geom_angle_site_symmetry_3
O2 Co1 O2 180.0 2_757 .
O2 Co1 N1 89.56(7) 2_757 .
O2 Co1 N1 90.44(7) . .
O2 Co1 N1 90.44(7) 2_757 2_757
O2 Co1 N1 89.56(7) . 2_757
N1 Co1 N1 180.0 . 2_757
O2 Co1 O1 87.95(7) 2_757 2_757
O2 Co1 O1 92.05(7) . 2_757
N1 Co1 O1 89.80(7) . 2_757
N1 Co1 O1 90.20(7) 2_757 2_757
O2 Co1 O1 92.05(7) 2_757 .
O2 Co1 O1 87.95(7) . .
N1 Co1 O1 90.20(7) . .
N1 Co1 O1 89.80(7) 2_757 .
O1 Co1 O1 180.0 2_757 .
C5 N1 C1 116.78(17) . .
C5 N1 Co1 121.33(13) . .
C1 N1 Co1 121.28(13) . .
N1 C1 C2 123.24(18) . .
C1 C2 C3 120.12(17) . .
C4 C3 C2 116.21(18) . .
C4 C3 C3 122.0(2) . 2_847
C2 C3 C3 121.8(2) . 2_847
C5 C4 C3 120.22(18) . .
N1 C5 C4 123.42(18) . .
O4 C6 O3 124.30(19) . .
O4 C6 C7 120.12(19) . .
O3 C6 C7 115.58(18) . .
C7 C7 C6 114.9(2) 2_868 .

loop_
_geom_bond_atom_site_label_1
_geom_bond_atom_site_label_2
_geom_bond_distance
_geom_bond_site_symmetry_2
Co1 O2 2.0463(17) 2_757
Co1 O2 2.0463(17) .
Co1 N1 2.1430(18) .
Co1 N1 2.1430(18) 2_757
Co1 O1 2.1510(16) 2_757
Co1 O1 2.1510(16) .
N1 C5 1.333(2) .
N1 C1 1.345(2) .
O3 C6 1.258(3) .
O4 C6 1.242(3) .
C1 C2 1.371(3) .
C2 C3 1.395(3) .
C3 C4 1.388(3) .
C3 C3 1.487(4) 2_847
C4 C5 1.376(3) .
C6 C7 1.517(3) .
C7 C7 1.506(4) 2_868

loop_
_geom_torsion_atom_site_label_1
_geom_torsion_atom_site_label_2
_geom_torsion_atom_site_label_3
_geom_torsion_atom_site_label_4
_geom_torsion
_geom_torsion_site_symmetry_1
_geom_torsion_site_symmetry_4
O2 Co1 N1 C5 -37.80(17) 2_757 .
O2 Co1 N1 C5 142.20(17) . .
O1 Co1 N1 C5 -125.75(17) 2_757 .
O1 Co1 N1 C5 54.25(17) . .
O2 Co1 N1 C1 132.91(17) 2_757 .
O2 Co1 N1 C1 -47.09(17) . .
O1 Co1 N1 C1 44.96(17) 2_757 .
O1 Co1 N1 C1 -135.04(17) . .
C5 N1 C1 C2 0.9(3) . .
Co1 N1 C1 C2 -170.23(17) . .
N1 C1 C2 C3 -0.9(3) . .
C1 C2 C3 C4 0.1(3) . .
C1 C2 C3 C3 179.7(2) . 2_847
C2 C3 C4 C5 0.5(3) . .
C3 C3 C4 C5 -179.1(2) 2_847 .
C1 N1 C5 C4 -0.2(3) . .
Co1 N1 C5 C4 170.89(17) . .
C3 C4 C5 N1 -0.5(4) . .
O4 C6 C7 C7 -5.5(4) . 2_868
O3 C6 C7 C7 175.1(2) . 2_868
